data_1516829
loop_
_publ_author_name
'Noor, Asif'
'Moratti, Stephen C.'
'Crowley, James D.'

_publ_section_title
;
 Active-template synthesis of &#x201C;click&#x201D; [2]rotaxane ligands:
 self-assembly of mechanically interlocked metallo-supramolecular dimers,
 macrocycles and oligomers
;
_journal_issue 11
_journal_name_full 'Chem. Sci.'
_journal_page_first 4283
_journal_paper_doi 10.1039/C4SC01438C
_journal_volume 5
_journal_year 2014
_chemical_formula_sum 'C35 H38 Cl3 N O7'
_chemical_formula_weight 691.01
_chemical_name_systematic
; 
 ? 
;
_space_group_IT_number 2
_symmetry_cell_setting triclinic
_symmetry_space_group_name_Hall '-P 1'
_symmetry_space_group_name_H-M 'P -1'
_atom_sites_solution_hydrogens geom
_atom_sites_solution_primary direct
_atom_sites_solution_secondary difmap
_audit_creation_method SHELXL-97
_cell_angle_alpha 105.509(2)
_cell_angle_beta 110.788(2)
_cell_angle_gamma 101.371(2)
_cell_formula_units_Z 2
_cell_length_a 10.4484(2)
_cell_length_b 12.9132(2)
_cell_length_c 14.4521(3)
_cell_measurement_reflns_used 15588
_cell_measurement_temperature 100.0(1)
_cell_measurement_theta_max 76.5070
_cell_measurement_theta_min 3.4980
_cell_volume 1661.72(7)
_computing_cell_refinement
;
CrysAlisPro, Agilent Technologies,
Version 1.171.36.28 (release 01-02-2013 CrysAlis171 .NET)
(compiled Feb  1 2013,16:14:44)
;
_computing_data_collection
;
CrysAlisPro, Agilent Technologies,
Version 1.171.36.28 (release 01-02-2013 CrysAlis171 .NET)
(compiled Feb  1 2013,16:14:44)
;
_computing_data_reduction
;
CrysAlisPro, Agilent Technologies,
Version 1.171.36.28 (release 01-02-2013 CrysAlis171 .NET)
(compiled Feb  1 2013,16:14:44)
;
_computing_structure_refinement 'SHELXL-97 (Sheldrick, 1997)'
_computing_structure_solution 'SHELXS-97 (Sheldrick, 1990)'
_diffrn_ambient_temperature 100.0(1)
_diffrn_detector_area_resol_mean 5.1725
_diffrn_measured_fraction_theta_full 0.952
_diffrn_measured_fraction_theta_max 0.952
_diffrn_measurement_device_type 'SuperNova, Dual, Cu at zero, Atlas'
_diffrn_radiation_monochromator mirror
_diffrn_radiation_source 'SuperNova (Cu) X-ray Source'
_diffrn_radiation_type 'Cu K\a'
_diffrn_radiation_wavelength 1.5418
_diffrn_reflns_av_R_equivalents 0.0212
_diffrn_reflns_av_sigmaI/netI 0.0167
_diffrn_reflns_limit_h_max 12
_diffrn_reflns_limit_h_min -13
_diffrn_reflns_limit_k_max 16
_diffrn_reflns_limit_k_min -12
_diffrn_reflns_limit_l_max 18
_diffrn_reflns_limit_l_min -18
_diffrn_reflns_number 18060
_diffrn_reflns_theta_full 76.67
_diffrn_reflns_theta_max 76.67
_diffrn_reflns_theta_min 3.52
_exptl_absorpt_coefficient_mu 2.912
_exptl_absorpt_correction_T_max 0.6692
_exptl_absorpt_correction_T_min 0.3674
_exptl_absorpt_correction_type multi-scan
_exptl_absorpt_process_details
;
CrysAlisPro, Agilent Technologies,
Version 1.171.36.28 (release 01-02-2013 CrysAlis171 .NET)
(compiled Feb  1 2013,16:14:44)
Empirical absorption correction using spherical harmonics,
 implemented in SCALE3 ABSPACK scaling algorithm.
;
_exptl_crystal_colour colourless
_exptl_crystal_density_diffrn 1.381
_exptl_crystal_density_method 'not measured'
_exptl_crystal_F_000 724
_exptl_crystal_size_max 0.43
_exptl_crystal_size_mid 0.26
_exptl_crystal_size_min 0.15
_refine_diff_density_max 1.232
_refine_diff_density_min -1.324
_refine_diff_density_rms 0.090
_refine_ls_extinction_method none
_refine_ls_goodness_of_fit_ref 2.637
_refine_ls_hydrogen_treatment constr
_refine_ls_matrix_type full
_refine_ls_number_parameters 416
_refine_ls_number_reflns 6656
_refine_ls_number_restraints 0
_refine_ls_restrained_S_all 2.637
_refine_ls_R_factor_all 0.0709
_refine_ls_R_factor_gt 0.0699
_refine_ls_shift/su_max 0.001
_refine_ls_shift/su_mean 0.000
_refine_ls_structure_factor_coef Fsqd
_refine_ls_weighting_details 'calc w=1/[\s^2^(Fo^2^)+(0.1000P)^2^+0.0000P] where P=(Fo^2^+2Fc^2^)/3'
_refine_ls_weighting_scheme calc
_refine_ls_wR_factor_gt 0.2765
_refine_ls_wR_factor_ref 0.2795
_reflns_number_gt 6453
_reflns_number_total 6656
_reflns_threshold_expression >2sigma(I)
_cod_data_source_file c4sc01438c2.cif
_cod_data_source_block anx_em1b
_cod_depositor_comments
;
The following automatic conversions were performed:

'_symmetry_cell_setting' value 'Triclinic' changed to 'triclinic'
according to
/usr/data/users/saulius/crontab/automatic-downloads/rss-feeds/RSC/lib/dictionaries/cif_core.dic
dictionary named 'cif_core.dic' version 2.4.2 from 2011-04-26.

Automatic conversion script
Id: cif_fix_values 2281 2013-09-26 08:29:07Z andrius 

 Adding full bibliography for 1516829--1516831.cif.
;
_cod_original_cell_volume 1661.71(5)
_cod_original_sg_symbol_H-M P-1
_cod_database_code 1516829

loop_
_symmetry_equiv_pos_as_xyz
'x, y, z'
'-x, -y, -z'

loop_
_atom_site_label
_atom_site_type_symbol
_atom_site_fract_x
_atom_site_fract_y
_atom_site_fract_z
_atom_site_U_iso_or_equiv
_atom_site_adp_type
_atom_site_occupancy
_atom_site_symmetry_multiplicity
_atom_site_calc_flag
_atom_site_refinement_flags
Cl50 Cl -0.95318(12) 0.11605(9) -0.38494(13) 0.0810(5) Uani 1 1 d .
Cl51 Cl -1.02869(8) 0.29162(6) -0.45946(6) 0.0450(3) Uani 1 1 d .
Cl52 Cl -0.75540(9) 0.34933(12) -0.28527(9) 0.0767(4) Uani 1 1 d .
O1 O -1.50159(16) 0.28627(13) -0.40003(12) 0.0191(4) Uani 1 1 d .
O2 O -0.91339(16) 0.60728(14) -0.33923(11) 0.0186(4) Uani 1 1 d .
O3 O -0.51820(16) 0.60358(13) -0.14573(13) 0.0195(4) Uani 1 1 d .
O4 O -0.27561(16) 0.36522(13) -0.00958(13) 0.0198(4) Uani 1 1 d .
O5 O 0.0823(2) 0.75299(17) 0.19834(15) 0.0356(5) Uani 1 1 d .
H5 H 0.1573 0.8100 0.2347 0.043 Uiso 1 1 calc R
O6 O -0.60396(17) 0.06744(13) -0.06902(12) 0.0199(4) Uani 1 1 d .
O7 O -1.28266(17) -0.14469(13) -0.25507(13) 0.0208(4) Uani 1 1 d .
N1 N -1.35220(19) 0.07727(15) -0.32835(14) 0.0160(4) Uani 1 1 d .
C1 C -1.6440(2) -0.0474(2) -0.42295(17) 0.0221(5) Uani 1 1 d .
H1 H -1.7440 -0.0899 -0.4543 0.027 Uiso 1 1 calc R
C2 C -1.6004(2) 0.06818(19) -0.40467(17) 0.0198(5) Uani 1 1 d .
H2 H -1.6697 0.1056 -0.4238 0.024 Uiso 1 1 calc R
C3 C -1.4530(2) 0.12738(18) -0.35773(16) 0.0160(4) Uani 1 1 d .
C4 C -1.3934(2) 0.25118(18) -0.33667(17) 0.0181(4) Uani 1 1 d .
H4A H -1.3603 0.2962 -0.2604 0.022 Uiso 1 1 calc R
H4B H -1.3091 0.2645 -0.3536 0.022 Uiso 1 1 calc R
C5 C -1.4649(2) 0.40821(19) -0.36322(18) 0.0197(5) Uani 1 1 d .
H5A H -1.4660 0.4361 -0.2928 0.024 Uiso 1 1 calc R
H5B H -1.5395 0.4285 -0.4132 0.024 Uiso 1 1 calc R
C6 C -1.3189(2) 0.46699(18) -0.35392(17) 0.0169(4) Uani 1 1 d .
C7 C -1.2989(2) 0.46723(18) -0.44431(16) 0.0175(4) Uani 1 1 d .
H7 H -1.3798 0.4332 -0.5121 0.021 Uiso 1 1 calc R
C8 C -1.1629(2) 0.51629(19) -0.43735(16) 0.0180(4) Uani 1 1 d .
H8 H -1.1516 0.5170 -0.4996 0.022 Uiso 1 1 calc R
C9 C -1.0429(2) 0.56455(18) -0.33777(16) 0.0167(4) Uani 1 1 d .
C10 C -1.0602(2) 0.56597(18) -0.24658(16) 0.0163(4) Uani 1 1 d .
H10 H -0.9794 0.5999 -0.1788 0.020 Uiso 1 1 calc R
C11 C -1.1980(2) 0.51685(18) -0.25591(16) 0.0173(4) Uani 1 1 d .
H11 H -1.2096 0.5175 -0.1935 0.021 Uiso 1 1 calc R
C12 C -0.7859(2) 0.6465(2) -0.24041(16) 0.0185(4) Uani 1 1 d .
H12A H -0.7826 0.5866 -0.2096 0.022 Uiso 1 1 calc R
H12B H -0.7854 0.7147 -0.1886 0.022 Uiso 1 1 calc R
C13 C -0.6578(2) 0.6746(2) -0.26593(17) 0.0208(5) Uani 1 1 d .
H13A H -0.6577 0.7397 -0.2897 0.025 Uiso 1 1 calc R
H13B H -0.6680 0.6087 -0.3253 0.025 Uiso 1 1 calc R
C14 C -0.5143(2) 0.70390(19) -0.17084(17) 0.0183(4) Uani 1 1 d .
H14A H -0.4325 0.7252 -0.1890 0.022 Uiso 1 1 calc R
H14B H -0.5031 0.7681 -0.1096 0.022 Uiso 1 1 calc R
C15 C -0.3905(2) 0.59594(18) -0.07986(15) 0.0159(4) Uani 1 1 d .
C16 C -0.4009(2) 0.48863(18) -0.07496(16) 0.0166(4) Uani 1 1 d .
H16 H -0.4913 0.4293 -0.1124 0.020 Uiso 1 1 calc R
C17 C -0.2780(2) 0.46918(18) -0.01491(16) 0.0164(4) Uani 1 1 d .
C18 C -0.1450(2) 0.5581(2) 0.04328(17) 0.0208(5) Uani 1 1 d .
H18 H -0.0605 0.5448 0.0842 0.025 Uiso 1 1 calc R
C19 C -0.1390(2) 0.66515(19) 0.04017(17) 0.0197(5) Uani 1 1 d .
C20 C -0.2615(2) 0.68538(18) -0.02186(16) 0.0173(4) Uani 1 1 d .
H20 H -0.2564 0.7588 -0.0242 0.021 Uiso 1 1 calc R
C21 C 0.0028(3) 0.7625(2) 0.1022(2) 0.0279(5) Uani 1 1 d .
H21A H 0.0593 0.7611 0.0598 0.033 Uiso 1 1 calc R
H21B H -0.0167 0.8357 0.1164 0.033 Uiso 1 1 calc R
C22 C -0.4110(2) 0.27365(18) -0.06899(17) 0.0173(4) Uani 1 1 d .
H22A H -0.4555 0.2694 -0.1435 0.021 Uiso 1 1 calc R
H22B H -0.4787 0.2867 -0.0370 0.021 Uiso 1 1 calc R
C23 C -0.3817(2) 0.16401(19) -0.06650(17) 0.0200(5) Uani 1 1 d .
H23A H -0.3375 0.1690 0.0082 0.024 Uiso 1 1 calc R
H23B H -0.3120 0.1528 -0.0970 0.024 Uiso 1 1 calc R
C24 C -0.5197(2) 0.06347(19) -0.12904(17) 0.0211(5) Uani 1 1 d .
H24A H -0.5751 0.0668 -0.1991 0.025 Uiso 1 1 calc R
H24B H -0.4965 -0.0083 -0.1411 0.025 Uiso 1 1 calc R
C25 C -0.7430(2) -0.00503(18) -0.11821(17) 0.0182(4) Uani 1 1 d .
C26 C -0.8129(3) -0.01118(19) -0.05173(18) 0.0203(5) Uani 1 1 d .
H26 H -0.7628 0.0326 0.0224 0.024 Uiso 1 1 calc R
C27 C -0.9542(3) -0.08080(19) -0.09417(19) 0.0205(5) Uani 1 1 d .
H27 H -0.9997 -0.0853 -0.0483 0.025 Uiso 1 1 calc R
C28 C -1.0326(2) -0.14542(18) -0.20413(19) 0.0197(5) Uani 1 1 d .
C29 C -0.9605(2) -0.1400(2) -0.26819(19) 0.0217(5) Uani 1 1 d .
H29 H -1.0105 -0.1839 -0.3423 0.026 Uiso 1 1 calc R
C30 C -0.8162(2) -0.0714(2) -0.22625(18) 0.0207(5) Uani 1 1 d .
H30 H -0.7686 -0.0703 -0.2713 0.025 Uiso 1 1 calc R
C31 C -1.1889(3) -0.2139(2) -0.2490(2) 0.0239(5) Uani 1 1 d .
H31A H -1.2185 -0.2691 -0.3213 0.029 Uiso 1 1 calc R
H31B H -1.2010 -0.2574 -0.2040 0.029 Uiso 1 1 calc R
C32 C -1.2767(2) -0.08723(19) -0.32521(18) 0.0214(5) Uani 1 1 d .
H32A H -1.2874 -0.1415 -0.3926 0.026 Uiso 1 1 calc R
H32B H -1.1815 -0.0273 -0.2927 0.026 Uiso 1 1 calc R
C33 C -1.3949(2) -0.03464(18) -0.34806(17) 0.0177(4) Uani 1 1 d .
C34 C -1.5407(2) -0.10000(19) -0.39519(17) 0.0201(5) Uani 1 1 d .
H34 H -1.5684 -0.1790 -0.4080 0.024 Uiso 1 1 calc R
C50 C -0.9357(3) 0.2601(3) -0.3472(2) 0.0374(6) Uani 1 1 d .
H50 H -0.9799 0.2781 -0.2963 0.045 Uiso 1 1 calc R

loop_
_atom_site_aniso_label
_atom_site_aniso_U_11
_atom_site_aniso_U_22
_atom_site_aniso_U_33
_atom_site_aniso_U_23
_atom_site_aniso_U_13
_atom_site_aniso_U_12
Cl50 0.0543(6) 0.0530(6) 0.1471(12) 0.0574(7) 0.0343(7) 0.0294(5)
Cl51 0.0414(5) 0.0320(5) 0.0479(5) 0.0154(4) 0.0091(4) 0.0017(3)
Cl52 0.0254(5) 0.0997(9) 0.0678(7) 0.0312(6) -0.0006(4) -0.0169(5)
O1 0.0154(7) 0.0169(8) 0.0229(8) 0.0091(7) 0.0051(6) 0.0043(6)
O2 0.0130(7) 0.0263(9) 0.0135(7) 0.0071(6) 0.0047(6) 0.0023(6)
O3 0.0117(7) 0.0167(8) 0.0260(8) 0.0084(6) 0.0038(6) 0.0036(6)
O4 0.0149(7) 0.0171(8) 0.0229(8) 0.0098(6) 0.0038(6) 0.0009(6)
O5 0.0223(9) 0.0351(11) 0.0296(9) 0.0197(9) -0.0056(7) -0.0099(7)
O6 0.0211(8) 0.0186(8) 0.0185(7) 0.0050(6) 0.0105(6) 0.0023(6)
O7 0.0231(8) 0.0204(8) 0.0286(8) 0.0145(7) 0.0157(7) 0.0104(7)
N1 0.0159(8) 0.0141(9) 0.0163(8) 0.0058(7) 0.0058(7) 0.0032(7)
C1 0.0165(10) 0.0257(12) 0.0167(9) 0.0075(9) 0.0042(8) -0.0024(8)
C2 0.0152(10) 0.0224(12) 0.0199(10) 0.0093(9) 0.0059(8) 0.0032(8)
C3 0.0156(10) 0.0174(11) 0.0148(9) 0.0064(8) 0.0072(8) 0.0031(8)
C4 0.0158(10) 0.0162(11) 0.0200(10) 0.0084(8) 0.0046(8) 0.0036(8)
C5 0.0184(10) 0.0190(11) 0.0254(10) 0.0104(9) 0.0112(8) 0.0071(8)
C6 0.0169(10) 0.0147(10) 0.0217(10) 0.0077(8) 0.0095(8) 0.0065(8)
C7 0.0164(10) 0.0162(11) 0.0169(9) 0.0054(8) 0.0047(8) 0.0049(8)
C8 0.0178(10) 0.0222(11) 0.0145(9) 0.0079(8) 0.0070(8) 0.0060(8)
C9 0.0137(10) 0.0174(11) 0.0193(10) 0.0081(8) 0.0069(8) 0.0044(8)
C10 0.0168(10) 0.0146(10) 0.0165(9) 0.0063(8) 0.0057(8) 0.0053(8)
C11 0.0213(10) 0.0170(10) 0.0175(9) 0.0088(8) 0.0107(8) 0.0065(8)
C12 0.0132(10) 0.0270(12) 0.0143(9) 0.0102(8) 0.0036(8) 0.0052(8)
C13 0.0152(10) 0.0299(12) 0.0170(9) 0.0109(9) 0.0060(8) 0.0053(8)
C14 0.0149(10) 0.0212(11) 0.0177(9) 0.0082(8) 0.0060(8) 0.0042(8)
C15 0.0114(9) 0.0214(11) 0.0137(9) 0.0051(8) 0.0052(7) 0.0048(8)
C16 0.0124(9) 0.0184(11) 0.0168(9) 0.0052(8) 0.0065(7) 0.0014(8)
C17 0.0153(10) 0.0173(11) 0.0165(9) 0.0082(8) 0.0067(8) 0.0026(8)
C18 0.0127(10) 0.0247(12) 0.0207(10) 0.0127(9) 0.0025(8) 0.0005(8)
C19 0.0152(10) 0.0207(11) 0.0181(10) 0.0076(9) 0.0041(8) 0.0005(8)
C20 0.0156(10) 0.0151(11) 0.0180(9) 0.0056(8) 0.0062(8) 0.0009(8)
C21 0.0169(11) 0.0257(13) 0.0288(12) 0.0150(10) -0.0014(9) -0.0036(9)
C22 0.0139(10) 0.0153(11) 0.0194(9) 0.0061(8) 0.0063(8) -0.0002(8)
C23 0.0186(10) 0.0193(11) 0.0212(10) 0.0069(9) 0.0084(8) 0.0057(9)
C24 0.0239(11) 0.0197(11) 0.0207(10) 0.0058(9) 0.0138(9) 0.0039(9)
C25 0.0206(10) 0.0142(10) 0.0240(10) 0.0095(9) 0.0120(9) 0.0068(8)
C26 0.0269(11) 0.0183(11) 0.0217(10) 0.0097(9) 0.0142(9) 0.0094(9)
C27 0.0250(11) 0.0183(11) 0.0279(11) 0.0128(9) 0.0171(9) 0.0103(9)
C28 0.0217(11) 0.0135(11) 0.0293(11) 0.0098(9) 0.0142(9) 0.0077(8)
C29 0.0207(11) 0.0188(11) 0.0238(10) 0.0060(9) 0.0104(9) 0.0037(8)
C30 0.0209(11) 0.0194(11) 0.0233(10) 0.0072(9) 0.0125(9) 0.0049(9)
C31 0.0228(11) 0.0178(11) 0.0388(13) 0.0150(10) 0.0174(10) 0.0084(9)
C32 0.0242(11) 0.0200(11) 0.0280(11) 0.0130(9) 0.0159(9) 0.0086(9)
C33 0.0197(10) 0.0154(11) 0.0195(9) 0.0071(8) 0.0105(8) 0.0038(8)
C34 0.0230(11) 0.0151(11) 0.0184(9) 0.0044(8) 0.0098(8) -0.0005(8)
C50 0.0224(12) 0.0430(17) 0.0386(14) 0.0133(13) 0.0112(11) -0.0002(11)

loop_
_atom_type_symbol
_atom_type_description
_atom_type_scat_dispersion_real
_atom_type_scat_dispersion_imag
_atom_type_scat_source
C C 0.0181 0.0091 'International Tables Vol C Tables 4.2.6.8 and 6.1.1.4'
H H 0.0000 0.0000 'International Tables Vol C Tables 4.2.6.8 and 6.1.1.4'
N N 0.0311 0.0180 'International Tables Vol C Tables 4.2.6.8 and 6.1.1.4'
O O 0.0492 0.0322 'International Tables Vol C Tables 4.2.6.8 and 6.1.1.4'
Cl Cl 0.3639 0.7018 'International Tables Vol C Tables 4.2.6.8 and 6.1.1.4'

loop_
_geom_angle_atom_site_label_1
_geom_angle_atom_site_label_2
_geom_angle_atom_site_label_3
_geom_angle
C4 O1 C5 112.08(16)
C9 O2 C12 116.86(15)
C15 O3 C14 118.45(16)
C17 O4 C22 116.50(15)
C25 O6 C24 117.89(16)
C32 O7 C31 110.91(16)
C33 N1 C3 119.02(19)
C34 C1 C2 119.6(2)
C3 C2 C1 118.4(2)
N1 C3 C2 122.28(19)
N1 C3 C4 114.54(18)
C2 C3 C4 123.18(18)
O1 C4 C3 109.80(17)
O1 C5 C6 113.08(17)
C11 C6 C7 117.87(19)
C11 C6 C5 121.20(19)
C7 C6 C5 120.8(2)
C8 C7 C6 121.41(19)
C7 C8 C9 119.43(19)
O2 C9 C10 124.57(18)
O2 C9 C8 115.24(18)
C10 C9 C8 120.19(19)
C9 C10 C11 119.10(19)
C6 C11 C10 121.97(18)
O2 C12 C13 106.51(16)
C12 C13 C14 112.41(17)
O3 C14 C13 105.96(17)
O3 C15 C20 124.50(19)
O3 C15 C16 114.01(18)
C20 C15 C16 121.49(19)
C17 C16 C15 119.32(19)
O4 C17 C16 123.66(19)
O4 C17 C18 116.05(18)
C16 C17 C18 120.28(19)
C19 C18 C17 119.17(19)
C18 C19 C20 121.1(2)
C18 C19 C21 120.29(19)
C20 C19 C21 118.6(2)
C15 C20 C19 118.55(19)
O5 C21 C19 109.86(19)
O4 C22 C23 108.30(16)
C22 C23 C24 111.16(17)
O6 C24 C23 108.30(17)
O6 C25 C30 124.77(18)
O6 C25 C26 115.6(2)
C30 C25 C26 119.6(2)
C27 C26 C25 120.0(2)
C26 C27 C28 121.48(19)
C29 C28 C27 117.6(2)
C29 C28 C31 122.1(2)
C27 C28 C31 120.29(19)
C28 C29 C30 121.7(2)
C25 C30 C29 119.53(19)
O7 C31 C28 112.87(18)
O7 C32 C33 110.54(17)
N1 C33 C34 122.11(19)
N1 C33 C32 115.91(19)
C34 C33 C32 121.8(2)
C1 C34 C33 118.6(2)
Cl50 C50 Cl52 113.25(18)
Cl50 C50 Cl51 110.39(18)
Cl52 C50 Cl51 107.80(16)

loop_
_geom_bond_atom_site_label_1
_geom_bond_atom_site_label_2
_geom_bond_distance
Cl50 C50 1.745(3)
Cl51 C50 1.770(3)
Cl52 C50 1.753(3)
O1 C4 1.418(2)
O1 C5 1.442(3)
O2 C9 1.367(2)
O2 C12 1.438(2)
O3 C15 1.377(2)
O3 C14 1.433(3)
O4 C17 1.370(3)
O4 C22 1.439(2)
O5 C21 1.396(3)
O6 C25 1.367(3)
O6 C24 1.438(2)
O7 C32 1.418(3)
O7 C31 1.447(2)
N1 C33 1.343(3)
N1 C3 1.344(3)
C1 C34 1.383(3)
C1 C2 1.394(3)
C2 C3 1.390(3)
C3 C4 1.500(3)
C5 C6 1.505(3)
C6 C11 1.392(3)
C6 C7 1.395(3)
C7 C8 1.393(3)
C8 C9 1.401(3)
C9 C10 1.388(3)
C10 C11 1.396(3)
C12 C13 1.513(3)
C13 C14 1.522(3)
C15 C20 1.386(3)
C15 C16 1.391(3)
C16 C17 1.385(3)
C17 C18 1.407(3)
C18 C19 1.385(3)
C19 C20 1.397(3)
C19 C21 1.517(3)
C22 C23 1.513(3)
C23 C24 1.514(3)
C25 C30 1.391(3)
C25 C26 1.406(3)
C26 C27 1.379(3)
C27 C28 1.411(3)
C28 C29 1.392(3)
C28 C31 1.497(3)
C29 C30 1.401(3)
C32 C33 1.502(3)
C33 C34 1.395(3)
